data_4508288
loop_
_publ_author_name
'Yan, Dongpeng'
'Lin, Yanjun'
'Meng, Qingyun'
'Zhao, Minjun'
'Wei, Min'

_publ_section_title
;
 Layered Dinitrostilbene-Based Molecular Solids with Tunable
 Micro/Nanostructures and the Reversible Fluorescent Response to
 Explosives
;
_journal_issue 10
_journal_name_full 'Crystal Growth &amp; Design'
_journal_page_first 4495
_journal_paper_doi 10.1021/cg400979d
_journal_volume 13
_journal_year 2013
_chemical_formula_sum 'C14 H8 N2 Na2 O16.18 S2'
_chemical_formula_weight 573.22
_chemical_name_systematic
; 
 ? 
;
_space_group_IT_number 14
_symmetry_space_group_name_Hall '-P 2ybc'
_symmetry_space_group_name_H-M 'P 1 21/c 1'
_atom_sites_solution_hydrogens geom
_atom_sites_solution_primary direct
_atom_sites_solution_secondary difmap
_audit_creation_method SHELXL-97
_cell_angle_alpha 90.00
_cell_angle_beta 99.894(6)
_cell_angle_gamma 90.00
_cell_formula_units_Z 4
_cell_length_a 8.1287(11)
_cell_length_b 27.0318(14)
_cell_length_c 10.8606(4)
_cell_measurement_temperature 102(2)
_cell_volume 2350.9(4)
_computing_structure_refinement 'SHELXL-97 (Sheldrick, 1997)'
_computing_structure_solution 'SHELXS-97 (Sheldrick, 1990)'
_diffrn_ambient_temperature 102(2)
_diffrn_measured_fraction_theta_full 0.998
_diffrn_measured_fraction_theta_max 0.998
_diffrn_radiation_monochromator graphite
_diffrn_radiation_source 'fine-focus sealed tube'
_diffrn_radiation_type MoK\a
_diffrn_radiation_wavelength 0.71073
_diffrn_reflns_av_R_equivalents 0.0307
_diffrn_reflns_av_sigmaI/netI 0.0423
_diffrn_reflns_limit_h_max 10
_diffrn_reflns_limit_h_min -9
_diffrn_reflns_limit_k_max 33
_diffrn_reflns_limit_k_min -30
_diffrn_reflns_limit_l_max 13
_diffrn_reflns_limit_l_min -11
_diffrn_reflns_number 11261
_diffrn_reflns_theta_full 26.00
_diffrn_reflns_theta_max 26.00
_diffrn_reflns_theta_min 2.96
_exptl_absorpt_coefficient_mu 0.345
_exptl_absorpt_correction_T_max 0.9501
_exptl_absorpt_correction_T_min 0.8198
_exptl_crystal_density_diffrn 1.620
_exptl_crystal_density_method 'not measured'
_exptl_crystal_F_000 1158
_exptl_crystal_size_max 0.60
_exptl_crystal_size_mid 0.15
_exptl_crystal_size_min 0.15
_refine_diff_density_max 0.722
_refine_diff_density_min -0.467
_refine_diff_density_rms 0.083
_refine_ls_extinction_method none
_refine_ls_goodness_of_fit_ref 1.060
_refine_ls_hydrogen_treatment mixed
_refine_ls_matrix_type full
_refine_ls_number_parameters 335
_refine_ls_number_reflns 4595
_refine_ls_number_restraints 0
_refine_ls_restrained_S_all 1.060
_refine_ls_R_factor_all 0.0546
_refine_ls_R_factor_gt 0.0454
_refine_ls_shift/su_max 0.007
_refine_ls_shift/su_mean 0.001
_refine_ls_structure_factor_coef Fsqd
_refine_ls_weighting_details 'calc w=1/[\s^2^(Fo^2^)+(0.0572P)^2^+3.4241P] where P=(Fo^2^+2Fc^2^)/3'
_refine_ls_weighting_scheme calc
_refine_ls_wR_factor_gt 0.1189
_refine_ls_wR_factor_ref 0.1249
_reflns_number_gt 3902
_reflns_number_total 4595
_reflns_threshold_expression >2sigma(I)
_cod_data_source_file cg400979d_si_003.cif
_cod_data_source_block exp_774
_cod_original_cell_volume 2350.9(3)
_cod_database_code 4508288

loop_
_symmetry_equiv_pos_as_xyz
'x, y, z'
'-x, y+1/2, -z+1/2'
'-x, -y, -z'
'x, -y-1/2, z-1/2'

loop_
_atom_site_label
_atom_site_type_symbol
_atom_site_fract_x
_atom_site_fract_y
_atom_site_fract_z
_atom_site_U_iso_or_equiv
_atom_site_adp_type
_atom_site_occupancy
_atom_site_symmetry_multiplicity
_atom_site_calc_flag
_atom_site_refinement_flags
S1 S 0.37939(8) 0.62813(2) 0.92858(6) 0.01162(17) Uani 1 1 d .
S2 S 0.55558(8) 0.89838(2) 0.96846(6) 0.01283(17) Uani 1 1 d .
Na2 Na 0.87554(14) 0.90886(4) 0.77610(10) 0.0173(3) Uani 1 1 d .
O6 O 0.3788(2) 0.88455(7) 0.94010(17) 0.0150(4) Uani 1 1 d .
O9 O 0.9272(3) 0.89923(8) 1.4137(2) 0.0222(5) Uani 1 1 d .
O2 O 0.5615(2) 0.62834(7) 0.95302(18) 0.0175(4) Uani 1 1 d .
O8 O 0.6380(3) 0.89544(7) 0.86051(18) 0.0203(5) Uani 1 1 d .
O10 O 0.9253(3) 0.82475(8) 1.4881(2) 0.0282(5) Uani 1 1 d .
O7 O 0.5792(3) 0.94568(7) 1.03406(18) 0.0184(4) Uani 1 1 d .
O3 O 0.3126(2) 0.57998(7) 0.88240(18) 0.0155(4) Uani 1 1 d .
O4 O 0.0200(3) 0.61930(8) 0.48426(18) 0.0198(5) Uani 1 1 d .
O1 O 0.3045(3) 0.64710(7) 1.03106(17) 0.0177(4) Uani 1 1 d .
C2 C 0.2169(3) 0.65151(10) 0.6953(2) 0.0132(6) Uani 1 1 d .
H2 H 0.1876 0.6175 0.6894 0.016 Uiso 1 1 calc R
O5 O 0.0107(3) 0.69101(8) 0.39668(19) 0.0324(6) Uani 1 1 d .
C14 C 0.6541(3) 0.85376(10) 1.0782(2) 0.0123(5) Uani 1 1 d .
N21 N 0.0570(3) 0.66350(9) 0.4856(2) 0.0175(5) Uani 1 1 d .
C1 C 0.3167(3) 0.67001(10) 0.8018(2) 0.0118(5) Uani 1 1 d .
N23 N 0.8945(3) 0.85491(9) 1.4029(2) 0.0178(5) Uani 1 1 d .
C8 C 0.5476(4) 0.78410(10) 0.9318(3) 0.0150(6) Uani 1 1 d .
H8 H 0.5395 0.8040 0.8590 0.018 Uiso 1 1 calc R
C7 C 0.4708(4) 0.74008(10) 0.9231(3) 0.0151(6) Uani 1 1 d .
H7 H 0.4871 0.7198 0.9956 0.018 Uiso 1 1 calc R
C9 C 0.6441(4) 0.80284(10) 1.0500(3) 0.0152(6) Uani 1 1 d .
C5 C 0.2994(4) 0.75157(10) 0.7098(3) 0.0170(6) Uani 1 1 d .
H5 H 0.3265 0.7858 0.7147 0.020 Uiso 1 1 calc R
C3 C 0.1608(3) 0.68365(10) 0.5979(2) 0.0145(6) Uani 1 1 d .
C13 C 0.7379(3) 0.87078(10) 1.1922(3) 0.0141(6) Uani 1 1 d .
H13 H 0.7444 0.9052 1.2100 0.017 Uiso 1 1 calc R
C4 C 0.1985(4) 0.73372(10) 0.6038(3) 0.0172(6) Uani 1 1 d .
H4 H 0.1560 0.7552 0.5366 0.021 Uiso 1 1 calc R
C6 C 0.3634(3) 0.72052(10) 0.8107(2) 0.0140(6) Uani 1 1 d .
C12 C 0.8119(3) 0.83674(10) 1.2796(3) 0.0150(6) Uani 1 1 d .
C11 C 0.8076(4) 0.78641(10) 1.2559(3) 0.0183(6) Uani 1 1 d .
H11 H 0.8595 0.7637 1.3172 0.022 Uiso 1 1 calc R
C10 C 0.7261(4) 0.76992(11) 1.1408(3) 0.0179(6) Uani 1 1 d .
H10 H 0.7254 0.7355 1.1226 0.021 Uiso 1 1 calc R
Na1 Na 0.10847(14) 0.52095(4) 0.89053(10) 0.0149(3) Uani 1 1 d .
O14 O 1.1393(3) 0.89270(7) 0.71804(18) 0.0173(4) Uani 1 1 d .
O17 O 0.5206(3) 0.51576(7) 0.77739(19) 0.0202(5) Uani 1 1 d .
O13 O 0.7011(3) 0.95063(7) 0.60995(18) 0.0186(4) Uani 1 1 d .
O11 O 0.0628(3) 0.49598(7) 0.68066(17) 0.0182(4) Uani 1 1 d .
O12 O -0.1572(2) 0.48570(7) 0.89081(17) 0.0160(4) Uani 1 1 d .
O16 O 0.2203(2) 0.97565(7) 0.98849(18) 0.0181(4) Uani 1 1 d .
O15 O 0.763(2) 0.8423(5) 0.6706(14) 0.049(7) Uani 0.177(10) 1 d P

loop_
_atom_site_aniso_label
_atom_site_aniso_U_11
_atom_site_aniso_U_22
_atom_site_aniso_U_33
_atom_site_aniso_U_23
_atom_site_aniso_U_13
_atom_site_aniso_U_12
S1 0.0133(4) 0.0092(3) 0.0124(3) 0.0019(2) 0.0022(2) -0.0008(2)
S2 0.0126(4) 0.0101(3) 0.0157(3) 0.0017(2) 0.0021(3) -0.0007(3)
Na2 0.0154(6) 0.0185(6) 0.0178(6) 0.0044(4) 0.0028(4) -0.0001(4)
O6 0.0126(10) 0.0146(10) 0.0174(10) 0.0008(7) 0.0012(8) -0.0007(8)
O9 0.0211(12) 0.0170(11) 0.0266(11) -0.0039(8) -0.0015(9) -0.0030(9)
O2 0.0138(11) 0.0165(10) 0.0210(10) 0.0061(8) -0.0001(8) -0.0018(8)
O8 0.0196(12) 0.0222(11) 0.0198(10) 0.0065(8) 0.0059(8) -0.0002(9)
O10 0.0310(14) 0.0258(12) 0.0233(11) 0.0062(9) -0.0082(9) -0.0005(10)
O7 0.0203(11) 0.0100(10) 0.0232(10) 0.0011(8) -0.0006(8) -0.0013(8)
O3 0.0165(11) 0.0111(10) 0.0190(10) 0.0002(7) 0.0034(8) -0.0016(8)
O4 0.0168(11) 0.0219(11) 0.0201(11) -0.0051(8) 0.0010(8) -0.0010(9)
O1 0.0238(12) 0.0159(10) 0.0148(10) 0.0008(8) 0.0072(8) -0.0028(8)
C2 0.0131(14) 0.0123(13) 0.0149(13) -0.0015(10) 0.0042(11) 0.0017(10)
O5 0.0477(16) 0.0279(13) 0.0164(11) -0.0005(9) -0.0092(10) 0.0153(11)
C14 0.0112(14) 0.0118(13) 0.0147(13) 0.0013(10) 0.0048(10) 0.0002(10)
N21 0.0172(13) 0.0217(13) 0.0128(12) -0.0029(10) 0.0005(9) 0.0071(10)
C1 0.0114(14) 0.0113(13) 0.0135(13) 0.0022(10) 0.0042(10) 0.0024(10)
N23 0.0137(13) 0.0185(13) 0.0198(12) -0.0002(10) -0.0009(10) 0.0008(10)
C8 0.0179(15) 0.0126(14) 0.0151(13) -0.0003(10) 0.0050(11) 0.0006(11)
C7 0.0196(16) 0.0119(14) 0.0143(13) -0.0003(10) 0.0044(11) 0.0016(11)
C9 0.0145(15) 0.0145(14) 0.0178(14) -0.0011(11) 0.0065(11) -0.0018(11)
C5 0.0216(16) 0.0115(14) 0.0187(14) 0.0022(11) 0.0056(12) 0.0022(11)
C3 0.0127(14) 0.0183(14) 0.0122(13) -0.0028(11) 0.0014(11) 0.0033(11)
C13 0.0126(14) 0.0108(13) 0.0194(14) -0.0015(10) 0.0040(11) -0.0013(11)
C4 0.0202(16) 0.0178(15) 0.0143(13) 0.0048(11) 0.0046(11) 0.0048(12)
C6 0.0157(15) 0.0121(14) 0.0154(13) -0.0006(10) 0.0064(11) -0.0002(11)
C12 0.0119(14) 0.0151(14) 0.0177(14) -0.0001(11) 0.0018(11) -0.0005(11)
C11 0.0183(16) 0.0135(14) 0.0226(15) 0.0052(11) 0.0020(12) 0.0005(11)
C10 0.0195(16) 0.0114(14) 0.0232(15) -0.0002(11) 0.0048(12) 0.0000(11)
Na1 0.0168(6) 0.0148(6) 0.0136(5) -0.0005(4) 0.0036(4) -0.0028(4)
O14 0.0200(11) 0.0164(10) 0.0162(10) 0.0005(8) 0.0048(8) 0.0028(8)
O17 0.0196(11) 0.0185(11) 0.0218(11) 0.0001(8) 0.0018(8) 0.0033(8)
O13 0.0198(11) 0.0192(11) 0.0163(10) -0.0004(8) 0.0014(8) -0.0025(8)
O11 0.0175(11) 0.0225(11) 0.0150(10) 0.0003(8) 0.0036(8) -0.0001(8)
O12 0.0172(11) 0.0157(10) 0.0153(10) -0.0007(7) 0.0032(8) -0.0022(8)
O16 0.0161(11) 0.0171(10) 0.0214(10) -0.0025(8) 0.0040(8) 0.0009(8)
O15 0.085(15) 0.016(8) 0.040(10) 0.005(6) -0.012(8) -0.002(7)

loop_
_atom_type_symbol
_atom_type_description
_atom_type_scat_dispersion_real
_atom_type_scat_dispersion_imag
_atom_type_scat_source
C C 0.0033 0.0016 'International Tables Vol C Tables 4.2.6.8 and 6.1.1.4'
H H 0.0000 0.0000 'International Tables Vol C Tables 4.2.6.8 and 6.1.1.4'
N N 0.0061 0.0033 'International Tables Vol C Tables 4.2.6.8 and 6.1.1.4'
Na Na 0.0362 0.0249 'International Tables Vol C Tables 4.2.6.8 and 6.1.1.4'
O O 0.0106 0.0060 'International Tables Vol C Tables 4.2.6.8 and 6.1.1.4'
S S 0.1246 0.1234 'International Tables Vol C Tables 4.2.6.8 and 6.1.1.4'

loop_
_geom_angle_atom_site_label_1
_geom_angle_atom_site_label_2
_geom_angle_atom_site_label_3
_geom_angle
_geom_angle_site_symmetry_1
_geom_angle_site_symmetry_3
O1 S1 O2 113.94(12) . .
O1 S1 O3 113.37(12) . .
O2 S1 O3 111.76(12) . .
O1 S1 C1 105.40(12) . .
O2 S1 C1 106.47(12) . .
O3 S1 C1 105.01(12) . .
O8 S2 O7 113.74(12) . .
O8 S2 O6 112.88(12) . .
O7 S2 O6 111.57(12) . .
O8 S2 C14 106.63(12) . .
O7 S2 C14 105.05(12) . .
O6 S2 C14 106.22(12) . .
O15 Na2 O8 77.4(5) . .
O15 Na2 O14 91.4(5) . .
O8 Na2 O14 158.82(9) . .
O15 Na2 O13 81.7(4) . .
O8 Na2 O13 86.87(8) . .
O14 Na2 O13 109.46(8) . .
O15 Na2 O11 157.9(4) . 2_656
O8 Na2 O11 103.54(8) . 2_656
O14 Na2 O11 93.65(8) . 2_656
O13 Na2 O11 76.32(7) . 2_656
O15 Na2 O4 107.9(4) . 4_676
O8 Na2 O4 83.51(8) . 4_676
O14 Na2 O4 83.00(7) . 4_676
O13 Na2 O4 164.48(9) . 4_676
O11 Na2 O4 94.10(8) 2_656 4_676
O15 Na2 Na1 118.2(4) . 2_656
O8 Na2 Na1 116.40(7) . 2_656
O14 Na2 Na1 84.70(6) . 2_656
O13 Na2 Na1 43.63(5) . 2_656
O11 Na2 Na1 41.19(5) 2_656 2_656
O4 Na2 Na1 132.42(7) 4_676 2_656
N23 O9 Na1 154.15(19) . 4_676
S2 O8 Na2 148.08(13) . .
S1 O3 Na1 145.62(12) . .
N21 O4 Na2 112.62(16) . 4_475
C3 C2 C1 118.7(3) . .
C3 C2 H2 120.7 . .
C1 C2 H2 120.7 . .
C13 C14 C9 121.3(2) . .
C13 C14 S2 117.9(2) . .
C9 C14 S2 120.8(2) . .
O5 N21 O4 122.6(2) . .
O5 N21 C3 119.1(2) . .
O4 N21 C3 118.4(2) . .
C2 C1 C6 121.1(2) . .
C2 C1 S1 117.5(2) . .
C6 C1 S1 121.3(2) . .
O10 N23 O9 124.3(2) . .
O10 N23 C12 117.8(2) . .
O9 N23 C12 118.0(2) . .
C7 C8 C9 122.6(3) . .
C7 C8 H8 118.7 . .
C9 C8 H8 118.7 . .
C8 C7 C6 125.5(3) . .
C8 C7 H7 117.3 . .
C6 C7 H7 117.3 . .
C10 C9 C14 117.5(3) . .
C10 C9 C8 120.7(3) . .
C14 C9 C8 121.8(2) . .
C4 C5 C6 121.9(3) . .
C4 C5 H5 119.1 . .
C6 C5 H5 119.1 . .
C2 C3 C4 122.4(3) . .
C2 C3 N21 118.1(2) . .
C4 C3 N21 119.5(2) . .
C12 C13 C14 118.8(3) . .
C12 C13 H13 120.6 . .
C14 C13 H13 120.6 . .
C5 C4 C3 118.3(3) . .
C5 C4 H4 120.8 . .
C3 C4 H4 120.8 . .
C5 C6 C1 117.6(2) . .
C5 C6 C7 121.3(3) . .
C1 C6 C7 121.2(2) . .
C13 C12 C11 122.1(3) . .
C13 C12 N23 118.6(2) . .
C11 C12 N23 119.3(2) . .
C10 C11 C12 118.5(3) . .
C10 C11 H11 120.7 . .
C12 C11 H11 120.7 . .
C11 C10 C9 121.7(3) . .
C11 C10 H10 119.2 . .
C9 C10 H10 119.2 . .
O3 Na1 O11 98.98(8) . .
O3 Na1 O12 95.38(8) . 3_567
O11 Na1 O12 158.88(8) . 3_567
O3 Na1 O12 160.08(8) . .
O11 Na1 O12 83.86(8) . .
O12 Na1 O12 87.90(8) 3_567 .
O3 Na1 O13 94.44(8) . 2_646
O11 Na1 O13 76.66(7) . 2_646
O12 Na1 O13 86.90(7) 3_567 2_646
O12 Na1 O13 105.37(8) . 2_646
O3 Na1 O9 81.73(8) . 4_475
O11 Na1 O9 109.21(8) . 4_475
O12 Na1 O9 88.07(7) 3_567 4_475
O12 Na1 O9 78.74(7) . 4_475
O13 Na1 O9 173.37(8) 2_646 4_475
O3 Na1 Na1 136.05(7) . 3_567
O11 Na1 Na1 124.84(7) . 3_567
O12 Na1 Na1 44.12(5) 3_567 3_567
O12 Na1 Na1 43.77(5) . 3_567
O13 Na1 Na1 98.46(7) 2_646 3_567
O9 Na1 Na1 80.83(6) 4_475 3_567
O3 Na1 Na2 118.73(6) . 2_646
O11 Na1 Na2 43.19(6) . 2_646
O12 Na1 Na2 115.90(6) 3_567 2_646
O12 Na1 Na2 76.66(6) . 2_646
O13 Na1 Na2 42.04(5) 2_646 2_646
O9 Na1 Na2 144.57(6) 4_475 2_646
Na1 Na1 Na2 98.15(5) 3_567 2_646
Na2 O13 Na1 94.32(8) . 2_656
Na1 O11 Na2 95.62(8) . 2_646
Na1 O12 Na1 92.10(8) 3_567 .

loop_
_geom_bond_atom_site_label_1
_geom_bond_atom_site_label_2
_geom_bond_distance
_geom_bond_site_symmetry_2
S1 O1 1.451(2) .
S1 O2 1.458(2) .
S1 O3 1.465(2) .
S1 C1 1.788(3) .
S2 O8 1.449(2) .
S2 O7 1.460(2) .
S2 O6 1.465(2) .
S2 C14 1.785(3) .
Na2 O15 2.243(14) .
Na2 O8 2.304(2) .
Na2 O14 2.377(2) .
Na2 O13 2.380(2) .
Na2 O11 2.437(2) 2_656
Na2 O4 2.481(2) 4_676
Na2 Na1 3.5432(15) 2_656
O9 N23 1.228(3) .
O9 Na1 2.649(2) 4_676
O10 N23 1.226(3) .
O3 Na1 2.315(2) .
O4 N21 1.232(3) .
O4 Na2 2.481(2) 4_475
C2 C3 1.385(4) .
C2 C1 1.386(4) .
C2 H2 0.9500 .
O5 N21 1.226(3) .
C14 C13 1.386(4) .
C14 C9 1.409(4) .
N21 C3 1.464(3) .
C1 C6 1.416(4) .
N23 C12 1.475(4) .
C8 C7 1.339(4) .
C8 C9 1.474(4) .
C8 H8 0.9500 .
C7 C6 1.471(4) .
C7 H7 0.9500 .
C9 C10 1.408(4) .
C5 C4 1.381(4) .
C5 C6 1.408(4) .
C5 H5 0.9500 .
C3 C4 1.387(4) .
C13 C12 1.383(4) .
C13 H13 0.9500 .
C4 H4 0.9500 .
C12 C11 1.384(4) .
C11 C10 1.384(4) .
C11 H11 0.9500 .
C10 H10 0.9500 .
Na1 O11 2.345(2) .
Na1 O12 2.346(2) 3_567
Na1 O12 2.361(2) .
Na1 O13 2.452(2) 2_646
Na1 O9 2.649(2) 4_475
Na1 Na1 3.389(2) 3_567
Na1 Na2 3.5432(15) 2_646
O13 Na1 2.452(2) 2_656
O11 Na2 2.437(2) 2_646
O12 Na1 2.346(2) 3_567

loop_
_geom_torsion_atom_site_label_1
_geom_torsion_atom_site_label_2
_geom_torsion_atom_site_label_3
_geom_torsion_atom_site_label_4
_geom_torsion
_geom_torsion_site_symmetry_1
_geom_torsion_site_symmetry_4
O7 S2 O8 Na2 46.3(3) . .
O6 S2 O8 Na2 174.8(2) . .
C14 S2 O8 Na2 -69.0(3) . .
O15 Na2 O8 S2 148.3(4) . .
O14 Na2 O8 S2 89.0(3) . .
O13 Na2 O8 S2 -129.5(2) . .
O11 Na2 O8 S2 -54.4(3) 2_656 .
O4 Na2 O8 S2 38.3(2) 4_676 .
Na1 Na2 O8 S2 -96.3(2) 2_656 .
O1 S1 O3 Na1 9.6(3) . .
O2 S1 O3 Na1 140.0(2) . .
C1 S1 O3 Na1 -105.0(2) . .
O8 S2 C14 C13 116.9(2) . .
O7 S2 C14 C13 -4.1(3) . .
O6 S2 C14 C13 -122.5(2) . .
O8 S2 C14 C9 -64.2(3) . .
O7 S2 C14 C9 174.8(2) . .
O6 S2 C14 C9 56.5(3) . .
Na2 O4 N21 O5 7.3(3) 4_475 .
Na2 O4 N21 C3 -172.57(18) 4_475 .
C3 C2 C1 C6 -1.0(4) . .
C3 C2 C1 S1 177.3(2) . .
O1 S1 C1 C2 -116.5(2) . .
O2 S1 C1 C2 122.1(2) . .
O3 S1 C1 C2 3.5(2) . .
O1 S1 C1 C6 61.8(3) . .
O2 S1 C1 C6 -59.5(2) . .
O3 S1 C1 C6 -178.2(2) . .
Na1 O9 N23 O10 99.8(4) 4_676 .
Na1 O9 N23 C12 -80.6(5) 4_676 .
C9 C8 C7 C6 175.6(3) . .
C13 C14 C9 C10 -1.6(4) . .
S2 C14 C9 C10 179.5(2) . .
C13 C14 C9 C8 176.6(3) . .
S2 C14 C9 C8 -2.3(4) . .
C7 C8 C9 C10 30.0(4) . .
C7 C8 C9 C14 -148.1(3) . .
C1 C2 C3 C4 -1.1(4) . .
C1 C2 C3 N21 179.4(2) . .
O5 N21 C3 C2 -177.6(3) . .
O4 N21 C3 C2 2.2(4) . .
O5 N21 C3 C4 2.9(4) . .
O4 N21 C3 C4 -177.3(3) . .
C9 C14 C13 C12 -0.4(4) . .
S2 C14 C13 C12 178.5(2) . .
C6 C5 C4 C3 -0.3(4) . .
C2 C3 C4 C5 1.8(4) . .
N21 C3 C4 C5 -178.7(3) . .
C4 C5 C6 C1 -1.8(4) . .
C4 C5 C6 C7 180.0(3) . .
C2 C1 C6 C5 2.4(4) . .
S1 C1 C6 C5 -175.8(2) . .
C2 C1 C6 C7 -179.3(3) . .
S1 C1 C6 C7 2.4(4) . .
C8 C7 C6 C5 -15.4(4) . .
C8 C7 C6 C1 166.4(3) . .
C14 C13 C12 C11 1.3(4) . .
C14 C13 C12 N23 -177.4(2) . .
O10 N23 C12 C13 163.6(3) . .
O9 N23 C12 C13 -16.0(4) . .
O10 N23 C12 C11 -15.1(4) . .
O9 N23 C12 C11 165.3(3) . .
C13 C12 C11 C10 -0.2(5) . .
N23 C12 C11 C10 178.5(3) . .
C12 C11 C10 C9 -1.9(5) . .
C14 C9 C10 C11 2.8(4) . .
C8 C9 C10 C11 -175.4(3) . .
S1 O3 Na1 O11 143.3(2) . .
S1 O3 Na1 O12 -52.3(2) . 3_567
S1 O3 Na1 O12 46.5(4) . .
S1 O3 Na1 O13 -139.6(2) . 2_646
S1 O3 Na1 O9 35.0(2) . 4_475
S1 O3 Na1 Na1 -32.5(3) . 3_567
S1 O3 Na1 Na2 -175.77(18) . 2_646
O15 Na2 O13 Na1 -147.7(5) . 2_656
O8 Na2 O13 Na1 134.63(8) . 2_656
O14 Na2 O13 Na1 -59.17(9) . 2_656
O11 Na2 O13 Na1 29.88(7) 2_656 2_656
O4 Na2 O13 Na1 82.9(3) 4_676 2_656
O3 Na1 O11 Na2 122.86(8) . 2_646
O12 Na1 O11 Na2 -9.4(3) 3_567 2_646
O12 Na1 O11 Na2 -77.04(8) . 2_646
O13 Na1 O11 Na2 30.39(7) 2_646 2_646
O9 Na1 O11 Na2 -152.83(7) 4_475 2_646
Na1 Na1 O11 Na2 -60.72(10) 3_567 2_646
O3 Na1 O12 Na1 -100.0(2) . 3_567
O11 Na1 O12 Na1 160.52(9) . 3_567
O12 Na1 O12 Na1 0.0 3_567 3_567
O13 Na1 O12 Na1 86.20(8) 2_646 3_567
O9 Na1 O12 Na1 -88.45(7) 4_475 3_567
Na2 Na1 O12 Na1 117.25(7) 2_646 3_567
